data_4128396
loop_
_publ_author_name
'Ozols, Kristers'
'Jang, Yun-Suk'
'Cramer, Nicolai'

_publ_section_title
;
 Chiral Cyclopentadienyl Cobalt(III) Complexes Enable Highly
 Enantioselective 3d-Metal-Catalyzed C-H Functionalizations.
;
_journal_issue 14
_journal_name_full 'Journal of the American Chemical Society'
_journal_page_first 5675
_journal_page_last 5680
_journal_paper_doi 10.1021/jacs.9b02569
_journal_volume 141
_journal_year 2019
_chemical_formula_moiety 'C11 H15 Co I2 O'
_chemical_formula_sum 'C11 H15 Co I2 O'
_chemical_formula_weight 475.96
_space_group_crystal_system monoclinic
_space_group_IT_number 11
_space_group_name_Hall '-P 2yb'
_space_group_name_H-M_alt 'P 1 21/m 1'
_atom_sites_solution_hydrogens mixed
_atom_sites_solution_primary dual
_atom_sites_solution_secondary difmap
_audit_creation_date 2019-01-29
_audit_creation_method
;
Olex2 1.2
(compiled 2018.05.29 svn.r3508 for OlexSys, GUI svn.r5506)
;
_cell_angle_alpha 90
_cell_angle_beta 112.29(2)
_cell_angle_gamma 90
_cell_formula_units_Z 2
_cell_length_a 7.0976(12)
_cell_length_b 12.673(3)
_cell_length_c 8.5700(15)
_cell_measurement_reflns_used 1695
_cell_measurement_temperature 140.00(10)
_cell_measurement_theta_max 72.3140
_cell_measurement_theta_min 5.5360
_cell_volume 713.3(3)
_computing_cell_refinement 'CrysAlisPro 1.171.40.20a (Rigaku OD, 2018)'
_computing_data_collection 'CrysAlisPro 1.171.40.20a (Rigaku OD, 2018)'
_computing_data_reduction 'CrysAlisPro 1.171.40.20a (Rigaku OD, 2018)'
_computing_molecular_graphics 'Olex2 (Dolomanov et al., 2009)'
_computing_publication_material 'Olex2 (Dolomanov et al., 2009)'
_computing_structure_refinement 'ShelXL (Sheldrick, 2015)'
_computing_structure_solution 'ShelXT (Sheldrick, 2015)'
_diffrn_ambient_environment N~2~
_diffrn_ambient_temperature 140.00(10)
_diffrn_detector 'CCD plate'
_diffrn_detector_area_resol_mean 10.2665
_diffrn_detector_type Atlas
_diffrn_measured_fraction_theta_full 0.996
_diffrn_measured_fraction_theta_max 0.996
_diffrn_measurement_details
;
List of Runs (angles in degrees, time in seconds):

  # Type    Start    End  Width  t~exp~   \w     \q     \k     \f   Frames
--------------------------------------------------------------------------
  1  \w   -120.00 -89.00   1.00    2.50    --  -42.76 -99.00-180.00   31
  2  \w   -121.00 -87.00   1.00    2.50    --  -42.76 -99.00 120.00   34
  3  \w   -114.00 -17.00   1.00    2.50    --  -42.76 -57.00  30.00   97
  4  \w    -66.00  23.00   1.00    2.50    --  -42.76  57.00-180.00   89
  5  \w     30.00  80.00   1.00    2.50    --   42.76-125.00 -30.00   50
  6  \w     63.00 134.00   1.00   10.00    --  105.68 -30.00  30.00   71
  7  \w     25.00 106.00   1.00   10.00    --  105.68 -94.00 -90.00   81
  8  \w     86.00 113.00   1.00   10.00    --  105.68-125.00-120.00   27
  9  \w     71.00 109.00   1.00   10.00    --  105.68 -94.00   0.00   38
 10  \w     38.00  69.00   1.00   10.00    --  105.68 -94.00   0.00   31
 11  \w     43.00  81.00   1.00   10.00    --  105.68-125.00-150.00   38
 12  \w     78.00 109.00   1.00   10.00    --  105.68-127.00 179.00   31
 13  \w     84.00 164.00   1.00   10.00    --  105.68  30.00  90.00   80
 14  \w    105.00 164.00   1.00   10.00    --  105.68 125.00 -30.00   59
 15  \w     86.00 176.00   1.00   10.00    --  105.68  30.00  30.00   90
 16  \w     38.00 130.00   1.00   10.00    --  105.68 -61.00   0.00   92
 17  \w     57.00 126.00   1.00   10.00    --  105.68 -30.00-150.00   69
;
_diffrn_measurement_device 'four-circle diffractometer'
_diffrn_measurement_device_type 'SuperNova, Dual, Cu at home/near, Atlas'
_diffrn_measurement_method '\w scans'
_diffrn_orient_matrix_type 'CrysAlisPro convention (1999,Acta A55,543-557)'
_diffrn_orient_matrix_UB_11 -0.0373011000
_diffrn_orient_matrix_UB_12 -0.0967448000
_diffrn_orient_matrix_UB_13 -0.1169672000
_diffrn_orient_matrix_UB_21 0.0696966000
_diffrn_orient_matrix_UB_22 -0.0732102000
_diffrn_orient_matrix_UB_23 0.1547627000
_diffrn_orient_matrix_UB_31 -0.2208102000
_diffrn_orient_matrix_UB_32 -0.0067092000
_diffrn_orient_matrix_UB_33 -0.0091528000
_diffrn_radiation_monochromator mirror
_diffrn_radiation_probe x-ray
_diffrn_radiation_type CuK\a
_diffrn_radiation_wavelength 1.54184
_diffrn_reflns_av_R_equivalents 0.0510
_diffrn_reflns_av_unetI/netI 0.0447
_diffrn_reflns_Laue_measured_fraction_full 0.996
_diffrn_reflns_Laue_measured_fraction_max 0.996
_diffrn_reflns_limit_h_max 5
_diffrn_reflns_limit_h_min -8
_diffrn_reflns_limit_k_max 15
_diffrn_reflns_limit_k_min -14
_diffrn_reflns_limit_l_max 10
_diffrn_reflns_limit_l_min -9
_diffrn_reflns_number 3909
_diffrn_reflns_point_group_measured_fraction_full 0.996
_diffrn_reflns_point_group_measured_fraction_max 0.996
_diffrn_reflns_theta_full 66.581
_diffrn_reflns_theta_max 66.581
_diffrn_reflns_theta_min 5.579
_diffrn_source 'micro-focus sealed X-ray tube'
_diffrn_source_type 'SuperNova (Cu) X-ray Source'
_exptl_absorpt_coefficient_mu 43.211
_exptl_absorpt_correction_T_max 0.438
_exptl_absorpt_correction_T_min 0.007
_exptl_absorpt_correction_type gaussian
_exptl_absorpt_process_details
;
CrysAlisPro 1.171.40.20a (Rigaku Oxford Diffraction, 2018).
 Numerical absorption correction based on Gaussian integration over
 a multifaceted crystal model/Empirical absorption correction using
 spherical harmonics as implemented in SCALE3 ABSPACK scaling algorithm.
;
_exptl_crystal_colour black
_exptl_crystal_density_diffrn 2.216
_exptl_crystal_description needle
_exptl_crystal_F_000 444
_exptl_crystal_size_max 0.529
_exptl_crystal_size_mid 0.067
_exptl_crystal_size_min 0.048
_refine_diff_density_max 1.970
_refine_diff_density_min -1.813
_refine_diff_density_rms 0.187
_refine_ls_extinction_method none
_refine_ls_goodness_of_fit_ref 1.057
_refine_ls_hydrogen_treatment mixed
_refine_ls_matrix_type full
_refine_ls_number_parameters 83
_refine_ls_number_reflns 1321
_refine_ls_number_restraints 6
_refine_ls_restrained_S_all 1.057
_refine_ls_R_factor_all 0.0824
_refine_ls_R_factor_gt 0.0758
_refine_ls_shift/su_max 0.000
_refine_ls_shift/su_mean 0.000
_refine_ls_structure_factor_coef Fsqd
_refine_ls_weighting_details 'w=1/[\s^2^(Fo^2^)+(0.0638P)^2^+12.0436P] where P=(Fo^2^+2Fc^2^)/3'
_refine_ls_weighting_scheme calc
_refine_ls_wR_factor_gt 0.1814
_refine_ls_wR_factor_ref 0.1863
_reflns_Friedel_coverage 0.000
_reflns_number_gt 1144
_reflns_number_total 1321
_reflns_threshold_expression 'I > 2\s(I)'
_cod_data_source_file ja9b02569_si_006.cif
_cod_data_source_block koz-01-025
_cod_depositor_comments
;
The following automatic conversions were performed:

data item '_exptl_absorpt_correction_type' value 'Gaussian' was
changed to 'gaussian' in accordance with the
/home/data/users/saulius/crontab/automatic-downloads/current/ACS/lib/dictionaries/cif_core.dic
dictionary named 'cif_core.dic' version 2.4.2 last updated on
2011-04-26.

Automatic conversion script
Id: cif_fix_values 6909 2019-04-08 15:41:33Z antanas 
;
_cod_original_cell_volume 713.3(2)
_cod_database_code 4128396
_shelx_shelxl_version_number 2018/3
_audit_contact_author 'Farzaneh Fadaei Tirani'
_chemical_oxdiff_formula 'C11 H15 O1 Co I2'
_shelx_space_group_comment
;
The symmetry employed for this shelxl refinement is uniquely defined
by the following loop, which should always be used as a source of
symmetry information in preference to the above space-group names.
They are only intended as comments.
;
_reflns_odcompleteness_completeness 99.55
_reflns_odcompleteness_iscentric 1
_reflns_odcompleteness_theta 66.97
_olex2_refinement_description
;
1. Fixed Uiso
 At 1.5 times of:
  All C(H,H) groups, All C(H,H,H) groups
2. Restrained distances
 O1-C7
 1.15 with sigma of 0.02
 Co1-C7
 1.9 with sigma of 0.02
 H4B-H4A = H4A-H4A_$1
 1.568 with sigma of 0.02
 C4-H4B = C4-H4A
 0.98 with sigma of 0.02
3. Uiso/Uaniso restraints and constraints
Uanis(I2) = Uanis(O1)
Uanis(I2) = Uanis(C7)
4. Others
 Fixed Sof: I2(0.5) O1(0.5) C7(0.5)
5.a Idealised Me refined as rotating group:
 C5(H5A,H5B,H5C), C6(H6A,H6B,H6C)
;
_olex2_submission_special_instructions 'No special instructions were received'
_oxdiff_exptl_absorpt_empirical_details
;
Empirical correction (ABSPACK) includes:
- Absorption correction using spherical harmonics
- Frame scaling
- Detector area scaling
- B-factor correction
;
_oxdiff_exptl_absorpt_empirical_full_max 2.987
_oxdiff_exptl_absorpt_empirical_full_min 0.426

loop_
_space_group_symop_operation_xyz
'x, y, z'
'-x, y+1/2, -z'
'-x, -y, -z'
'x, -y-1/2, z'

loop_
_atom_site_label
_atom_site_type_symbol
_atom_site_fract_x
_atom_site_fract_y
_atom_site_fract_z
_atom_site_U_iso_or_equiv
_atom_site_adp_type
_atom_site_occupancy
_atom_site_site_symmetry_order
_atom_site_calc_flag
_atom_site_refinement_flags_posn
_atom_site_refinement_flags_adp
_atom_site_refinement_flags_occupancy
_atom_site_disorder_assembly
_atom_site_disorder_group
I1 I 0.26159(16) 0.250000 0.50500(16) 0.0667(5) Uani 1 2 d S T P A .
I2 I 0.1913(3) 0.12275(18) 0.0903(3) 0.0677(6) Uani 0.5 1 d . . . A 1
Co1 Co 0.4421(3) 0.250000 0.2948(3) 0.0492(7) Uani 1 2 d DS T P A .
O1 O 0.195(4) 0.0728(18) 0.096(3) 0.0677(6) Uani 0.5 1 d D . . A 2
C1 C 0.674(3) 0.250000 0.202(2) 0.063(5) Uani 1 2 d S T P A .
C2 C 0.6958(17) 0.3395(12) 0.3069(18) 0.061(3) Uani 1 1 d . . . . .
C3 C 0.7226(15) 0.3068(12) 0.4709(16) 0.061(4) Uani 1 1 d . . . . .
C4 C 0.645(4) 0.250000 0.021(3) 0.100(10) Uani 1 2 d DS T P . .
C5 C 0.712(2) 0.4523(14) 0.261(3) 0.098(6) Uani 1 1 d . . . . .
H5A H 0.649031 0.460571 0.138448 0.148 Uiso 1 1 calc GR . . . .
H5B H 0.855795 0.472607 0.300617 0.148 Uiso 1 1 calc GR . . . .
H5C H 0.641732 0.497577 0.314604 0.148 Uiso 1 1 calc GR . . . .
C6 C 0.763(2) 0.3752(18) 0.622(2) 0.101(7) Uani 1 1 d . . . . .
H6A H 0.908499 0.372073 0.694026 0.151 Uiso 1 1 calc GR . . . .
H6B H 0.682751 0.350369 0.685677 0.151 Uiso 1 1 calc GR . . . .
H6C H 0.725740 0.448221 0.585841 0.151 Uiso 1 1 calc GR . . . .
C7 C 0.267(4) 0.143(2) 0.176(4) 0.0677(6) Uani 0.5 1 d D . . A 2
H4A H 0.574(11) 0.1882(8) -0.043(10) 0.102 Uiso 1 1 d DR . . . .
H4B H 0.781(12) 0.250000 0.02(3) 0.102 Uiso 1 2 d DRS T P . .

loop_
_atom_site_aniso_label
_atom_site_aniso_U_11
_atom_site_aniso_U_22
_atom_site_aniso_U_33
_atom_site_aniso_U_23
_atom_site_aniso_U_13
_atom_site_aniso_U_12
I1 0.0343(6) 0.1024(11) 0.0660(8) 0.000 0.0218(5) 0.000
I2 0.0396(8) 0.0823(14) 0.0716(11) -0.0181(12) 0.0104(7) -0.0073(11)
Co1 0.0260(12) 0.0659(18) 0.0500(15) 0.000 0.0081(10) 0.000
O1 0.0396(8) 0.0823(14) 0.0716(11) -0.0181(12) 0.0104(7) -0.0073(11)
C1 0.031(8) 0.106(17) 0.056(10) 0.000 0.020(7) 0.000
C2 0.026(5) 0.070(9) 0.081(9) 0.002(7) 0.014(5) -0.006(6)
C3 0.020(5) 0.101(10) 0.060(7) -0.010(7) 0.013(5) -0.004(6)
C4 0.051(12) 0.18(3) 0.076(15) 0.000 0.028(11) 0.000
C5 0.049(8) 0.077(12) 0.163(19) 0.012(12) 0.033(10) -0.005(8)
C6 0.052(8) 0.17(2) 0.078(10) -0.066(12) 0.016(7) -0.032(10)
C7 0.0396(8) 0.0823(14) 0.0716(11) -0.0181(12) 0.0104(7) -0.0073(11)

loop_
_atom_type_symbol
_atom_type_description
_atom_type_scat_dispersion_real
_atom_type_scat_dispersion_imag
_atom_type_scat_source
C C 0.0181 0.0091 'International Tables Vol C Tables 4.2.6.8 and 6.1.1.4'
H H 0.0000 0.0000 'International Tables Vol C Tables 4.2.6.8 and 6.1.1.4'
Co Co -2.3653 3.6143 'International Tables Vol C Tables 4.2.6.8 and 6.1.1.4'
I I -0.3257 6.8362 'International Tables Vol C Tables 4.2.6.8 and 6.1.1.4'
O O 0.0492 0.0322 'International Tables Vol C Tables 4.2.6.8 and 6.1.1.4'

loop_
_exptl_crystal_face_index_h
_exptl_crystal_face_index_k
_exptl_crystal_face_index_l
_exptl_crystal_face_perp_dist
0 1 -2 0.0164
0 -1 0 0.0426
2 0 -1 0.3131
-2 0 1 0.2127
0 -1 -1 0.0427
0 1 1 0.0181
0 -1 2 0.0328
0 1 -1 0.0066
0 1 0 0.0131

loop_
_geom_angle_atom_site_label_1
_geom_angle_atom_site_label_2
_geom_angle_atom_site_label_3
_geom_angle
_geom_angle_site_symmetry_1
_geom_angle_site_symmetry_3
I2 Co1 I1 94.47(9) . .
I2 Co1 I1 94.47(9) 4_565 .
I2 Co1 I2 78.67(12) . 4_565
C1 Co1 I1 160.4(5) . .
C1 Co1 I2 100.7(4) . 4_565
C1 Co1 I2 100.7(4) . .
C1 Co1 C2 39.7(5) . .
C1 Co1 C2 39.7(5) . 4_565
C1 Co1 C3 66.8(6) . .
C1 Co1 C3 66.8(6) . 4_565
C2 Co1 I1 127.6(4) . .
C2 Co1 I1 127.6(4) 4_565 .
C2 Co1 I2 137.8(4) 4_565 4_565
C2 Co1 I2 93.1(4) 4_565 .
C2 Co1 I2 137.8(4) . .
C2 Co1 I2 93.1(4) . 4_565
C2 Co1 C2 65.5(8) . 4_565
C2 Co1 C3 65.8(5) 4_565 .
C2 Co1 C3 39.0(5) 4_565 4_565
C2 Co1 C3 39.0(5) . .
C2 Co1 C3 65.8(5) . 4_565
C3 Co1 I1 94.8(3) . .
C3 Co1 I1 94.8(3) 4_565 .
C3 Co1 I2 119.9(4) 4_565 .
C3 Co1 I2 119.9(4) . 4_565
C3 Co1 I2 158.4(4) . .
C3 Co1 I2 158.4(4) 4_565 4_565
C3 Co1 C3 39.7(8) . 4_565
C7 Co1 I1 88.7(10) 4_565 .
C7 Co1 I1 88.7(10) . .
C7 Co1 C1 104.5(10) . .
C7 Co1 C1 104.5(10) 4_565 .
C7 Co1 C2 90.8(10) 4_565 .
C7 Co1 C2 143.5(11) . .
C7 Co1 C3 152.8(11) . .
C7 Co1 C3 113.1(11) 4_565 .
C7 Co1 C7 94(2) 4_565 .
C2 C1 Co1 70.8(8) . .
C2 C1 Co1 70.8(8) 4_565 .
C2 C1 C2 106.2(17) 4_565 .
C2 C1 C4 126.8(8) 4_565 .
C2 C1 C4 126.8(8) . .
C4 C1 Co1 125.8(14) . .
C1 C2 Co1 69.5(8) . .
C1 C2 C5 126.8(16) . .
C3 C2 Co1 71.2(7) . .
C3 C2 C1 109.7(14) . .
C3 C2 C5 123.2(16) . .
C5 C2 Co1 130.7(10) . .
C2 C3 Co1 69.7(7) . .
C2 C3 C3 107.1(9) . 4_565
C2 C3 C6 127.1(16) . .
C3 C3 Co1 70.1(4) 4_565 .
C3 C3 C6 125.5(11) 4_565 .
C6 C3 Co1 129.5(9) . .
C1 C4 H4A 115(6) . .
C1 C4 H4A 115(6) . 4_565
C1 C4 H4B 107(10) . .
H4A C4 H4A 106(4) . 4_565
H4A C4 H4B 107(3) . .
H4B C4 H4A 107(3) . 4_565
C2 C5 H5A 109.5 . .
C2 C5 H5B 109.5 . .
C2 C5 H5C 109.5 . .
H5A C5 H5B 109.5 . .
H5A C5 H5C 109.5 . .
H5B C5 H5C 109.5 . .
C3 C6 H6A 109.5 . .
C3 C6 H6B 109.5 . .
C3 C6 H6C 109.5 . .
H6A C6 H6B 109.5 . .
H6A C6 H6C 109.5 . .
H6B C6 H6C 109.5 . .
O1 C7 Co1 166(3) . .

loop_
_geom_bond_atom_site_label_1
_geom_bond_atom_site_label_2
_geom_bond_distance
_geom_bond_site_symmetry_2
I1 Co1 2.577(3) .
I2 Co1 2.544(3) .
Co1 C1 2.079(17) .
Co1 C2 2.097(12) 4_565
Co1 C2 2.097(12) .
Co1 C3 2.116(11) .
Co1 C3 2.116(11) 4_565
Co1 C7 1.862(16) 4_565
Co1 C7 1.862(16) .
O1 C7 1.119(17) .
C1 C2 1.418(18) 4_565
C1 C2 1.418(18) .
C1 C4 1.49(3) .
C2 C3 1.408(19) .
C2 C5 1.50(2) .
C3 C3 1.44(3) 4_565
C3 C6 1.494(19) .
C4 H4A 0.98(2) .
C4 H4A 0.98(2) 4_565
C4 H4B 0.98(2) .
C5 H5A 0.9800 .
C5 H5B 0.9800 .
C5 H5C 0.9800 .
C6 H6A 0.9800 .
C6 H6B 0.9800 .
C6 H6C 0.9800 .

loop_
_geom_torsion_atom_site_label_1
_geom_torsion_atom_site_label_2
_geom_torsion_atom_site_label_3
_geom_torsion_atom_site_label_4
_geom_torsion
_geom_torsion_site_symmetry_1
_geom_torsion_site_symmetry_4
I1 Co1 C7 O1 -152(13) . .
Co1 C1 C2 C3 60.1(9) . .
Co1 C1 C2 C5 -126.2(14) . .
Co1 C2 C3 C3 60.5(4) . 4_565
Co1 C2 C3 C6 -124.9(12) . .
C1 Co1 C7 O1 13(13) . .
C1 C2 C3 Co1 -59.0(10) . .
C1 C2 C3 C3 1.5(11) . 4_565
C1 C2 C3 C6 176.1(13) . .
C2 Co1 C7 O1 23(14) . .
C2 Co1 C7 O1 -24(13) 4_565 .
C2 C1 C2 Co1 -62.4(11) 4_565 .
C2 C1 C2 C3 -2.3(18) 4_565 .
C2 C1 C2 C5 171.4(9) 4_565 .
C3 Co1 C7 O1 -57(13) 4_565 .
C3 Co1 C7 O1 -54(14) . .
C4 C1 C2 Co1 120.9(19) . .
C4 C1 C2 C3 -179.1(17) . .
C4 C1 C2 C5 -5(3) . .
C5 C2 C3 Co1 127.0(13) . .
C5 C2 C3 C3 -172.6(11) . 4_565
C5 C2 C3 C6 2(2) . .
C7 Co1 C7 O1 119(12) 4_565 .

loop_
_exptl_oxdiff_crystal_face_indexfrac_h
_exptl_oxdiff_crystal_face_indexfrac_k
_exptl_oxdiff_crystal_face_indexfrac_l
_exptl_oxdiff_crystal_face_x
_exptl_oxdiff_crystal_face_y
_exptl_oxdiff_crystal_face_z
-0.0000 0.9999 -2.0000 0.1372 -0.3827 0.0116
0.0000 -1.0000 -0.0000 0.0967 0.0732 0.0067
2.0000 -0.0001 -1.0000 0.0424 -0.0154 -0.4325
-2.0000 0.0001 1.0000 -0.0424 0.0154 0.4325
-0.0000 -1.0000 -1.0000 0.2137 -0.0816 0.0159
0.0000 1.0000 1.0000 -0.2137 0.0816 -0.0159
0.0000 -0.9999 2.0000 -0.1372 0.3827 -0.0116
0.0027 1.0048 -0.9993 0.0196 -0.2280 0.0018
0.0002 1.0029 0.0019 -0.0973 -0.0731 -0.0068
